data_4100308
_journal_name_full 'Journal of the American Chemical Society'
_journal_year 2005
_chemical_formula_sum 'C14 H10 Co O4'
_chemical_formula_weight 301.15
_space_group_IT_number 61
_symmetry_cell_setting orthorhombic
_symmetry_space_group_name_Hall '-P 2bc 2ac'
_symmetry_space_group_name_H-M 'P c a b'
_cell_angle_alpha 90.00
_cell_angle_beta 90.00
_cell_angle_gamma 90.00
_cell_formula_units_Z 16
_cell_length_a 10.50310(10)
_cell_length_b 18.9228(3)
_cell_length_c 25.0747(5)
_cell_measurement_temperature 293(2)
_cell_volume 4983.55(14)
_diffrn_ambient_temperature 293(2)
_exptl_crystal_density_diffrn 1.606
_cod_database_code 4100308

loop_
_symmetry_equiv_pos_as_xyz
'x, y, z'
'-x, -y+1/2, z+1/2'
'x+1/2, -y, -z+1/2'
'-x+1/2, y+1/2, -z'
'-x, -y, -z'
'x, y-1/2, -z-1/2'
'-x-1/2, y, z-1/2'
'x-1/2, -y-1/2, z'

loop_
_atom_site_label
_atom_site_type_symbol
_atom_site_fract_x
_atom_site_fract_y
_atom_site_fract_z
_atom_site_U_iso_or_equiv
_atom_site_adp_type
_atom_site_occupancy
_atom_site_symmetry_multiplicity
_atom_site_calc_flag
_atom_site_refinement_flags
_atom_site_disorder_assembly
_atom_site_disorder_group
O8 O 0.70313(16) 0.14228(10) 0.39868(8) 0.0371(5) Uani 1 1 d . . .
O4 O 0.52362(16) 0.24710(10) 0.43598(7) 0.0388(5) Uani 1 1 d . . .
Co1 Co 0.39976(3) 0.155969(19) 0.369359(15) 0.03068(13) Uani 1 1 d . . .
Co2 Co 0.16214(3) 0.258729(18) 0.373773(14) 0.02846(13) Uani 1 1 d . . .
O5 O 0.10812(15) 0.15806(10) 0.35925(9) 0.0382(5) Uani 1 1 d . . .
O6 O 0.27662(15) 0.09396(11) 0.33578(8) 0.0416(5) Uani 1 1 d . . .
O7 O 0.51567(17) 0.08634(10) 0.39633(8) 0.0438(5) Uani 1 1 d . . .
C8 C 0.4107(2) 0.25090(14) 0.45051(11) 0.0291(6) Uani 1 1 d . . .
O2 O 0.49707(16) 0.21535(10) 0.31951(7) 0.0351(4) Uani 1 1 d . . .
O3 O 0.32014(15) 0.22055(10) 0.42377(7) 0.0322(4) Uani 1 1 d . . .
O1 O 0.30671(16) 0.26581(11) 0.31221(8) 0.0394(5) Uani 1 1 d . . .
C1 C 0.4188(2) 0.25928(14) 0.29675(11) 0.0307(6) Uani 1 1 d . . .
C15 C 0.1574(2) 0.10366(14) 0.34024(11) 0.0308(6) Uani 1 1 d . . .
C2 C 0.4665(2) 0.29916(15) 0.25007(10) 0.0356(6) Uani 1 1 d . . .
C22 C 0.6308(2) 0.09167(14) 0.41096(11) 0.0331(6) Uani 1 1 d . . .
C23 C 0.6778(2) 0.03310(14) 0.44533(11) 0.0339(6) Uani 1 1 d . . .
C16 C 0.0731(2) 0.04474(14) 0.32225(11) 0.0336(6) Uani 1 1 d . . .
C9 C 0.3785(2) 0.28687(16) 0.50137(11) 0.0369(6) Uani 1 1 d . . .
C24 C 0.6012(2) -0.02555(15) 0.45372(12) 0.0388(7) Uani 1 1 d . . .
H24 H 0.5225 -0.0287 0.4369 0.047 Uiso 1 1 calc R . .
C21 C -0.0525(2) 0.04192(16) 0.33892(12) 0.0427(7) Uani 1 1 d . . .
H21 H -0.0847 0.0765 0.3616 0.051 Uiso 1 1 calc R . .
C10 C 0.4726(3) 0.32129(17) 0.53035(13) 0.0497(8) Uani 1 1 d . . .
H10 H 0.5555 0.3223 0.5173 0.060 Uiso 1 1 calc R . .
C3 C 0.3999(3) 0.35647(18) 0.23033(13) 0.0485(8) Uani 1 1 d . . .
H3 H 0.3225 0.3693 0.2456 0.058 Uiso 1 1 calc R . .
C18 C 0.0399(3) -0.05969(17) 0.27033(14) 0.0566(9) Uani 1 1 d . . .
H18 H 0.0701 -0.0933 0.2464 0.068 Uiso 1 1 calc R . .
C7 C 0.5809(3) 0.2787(2) 0.22619(13) 0.0537(9) Uani 1 1 d . . .
H7 H 0.6256 0.2398 0.2390 0.064 Uiso 1 1 calc R . .
C20 C -0.1296(3) -0.0125(2) 0.32164(14) 0.0559(9) Uani 1 1 d . . .
H20 H -0.2137 -0.0147 0.3332 0.067 Uiso 1 1 calc R . .
C17 C 0.1193(3) -0.00685(16) 0.28805(13) 0.0463(8) Uani 1 1 d . . .
H17 H 0.2038 -0.0057 0.2771 0.056 Uiso 1 1 calc R . .
C13 C 0.2277(3) 0.3187(3) 0.56936(15) 0.0742(12) Uani 1 1 d . . .
H13 H 0.1450 0.3179 0.5825 0.089 Uiso 1 1 calc R . .
C25 C 0.6412(3) -0.07936(16) 0.48698(13) 0.0477(8) Uani 1 1 d . . .
H25 H 0.5906 -0.1193 0.4915 0.057 Uiso 1 1 calc R . .
C19 C -0.0842(3) -0.06310(19) 0.28785(15) 0.0580(9) Uani 1 1 d . . .
H19 H -0.1369 -0.0997 0.2767 0.070 Uiso 1 1 calc R . .
C26 C 0.7560(3) -0.07409(18) 0.51352(14) 0.0547(9) Uani 1 1 d . . .
H26 H 0.7821 -0.1099 0.5364 0.066 Uiso 1 1 calc R . .
C28 C 0.7938(3) 0.03748(17) 0.47146(14) 0.0506(8) Uani 1 1 d . . .
H28 H 0.8466 0.0762 0.4658 0.061 Uiso 1 1 calc R . .
C5 C 0.5617(4) 0.3743(3) 0.16528(15) 0.0828(15) Uani 1 1 d . . .
H5 H 0.5945 0.4002 0.1369 0.099 Uiso 1 1 calc R . .
C11 C 0.4450(3) 0.3539(2) 0.57805(15) 0.0721(11) Uani 1 1 d . . .
H11 H 0.5086 0.3771 0.5970 0.087 Uiso 1 1 calc R . .
C12 C 0.3217(4) 0.3518(3) 0.59773(15) 0.0824(14) Uani 1 1 d . . .
H12 H 0.3028 0.3730 0.6303 0.099 Uiso 1 1 calc R . .
C14 C 0.2553(3) 0.28653(19) 0.52125(13) 0.0515(8) Uani 1 1 d . . .
H14 H 0.1908 0.2645 0.5021 0.062 Uiso 1 1 calc R . .
C27 C 0.8312(3) -0.0157(2) 0.50587(16) 0.0630(10) Uani 1 1 d . . .
H27 H 0.9081 -0.0118 0.5240 0.076 Uiso 1 1 calc R . .
C6 C 0.6267(4) 0.3169(3) 0.18349(15) 0.0765(13) Uani 1 1 d . . .
H6 H 0.7023 0.3035 0.1671 0.092 Uiso 1 1 calc R . .
C4 C 0.4482(4) 0.3947(2) 0.18802(15) 0.0700(11) Uani 1 1 d . . .
H4 H 0.4044 0.4338 0.1750 0.084 Uiso 1 1 calc R . .

loop_
_atom_site_aniso_label
_atom_site_aniso_U_11
_atom_site_aniso_U_22
_atom_site_aniso_U_33
_atom_site_aniso_U_23
_atom_site_aniso_U_13
_atom_site_aniso_U_12
O8 0.0289(9) 0.0290(10) 0.0533(13) 0.0100(9) 0.0034(8) 0.0027(7)
O4 0.0258(10) 0.0489(13) 0.0419(11) 0.0033(9) 0.0044(8) 0.0031(8)
Co1 0.0231(2) 0.0293(2) 0.0396(2) -0.00032(16) -0.00029(13) -0.00097(13)
Co2 0.0223(2) 0.0254(2) 0.0377(2) -0.00276(15) 0.00058(13) 0.00072(12)
O5 0.0316(11) 0.0262(10) 0.0568(14) -0.0049(9) -0.0012(8) -0.0018(7)
O6 0.0263(10) 0.0408(12) 0.0576(13) -0.0134(10) -0.0025(8) 0.0001(8)
O7 0.0334(10) 0.0330(11) 0.0651(14) 0.0100(10) -0.0095(9) -0.0019(8)
C8 0.0271(14) 0.0279(14) 0.0325(14) 0.0036(12) -0.0006(10) -0.0005(10)
O2 0.0307(9) 0.0330(10) 0.0415(11) 0.0033(9) -0.0028(8) 0.0006(8)
O3 0.0277(9) 0.0323(10) 0.0366(10) -0.0016(9) -0.0012(7) -0.0014(7)
O1 0.0287(10) 0.0495(13) 0.0400(11) 0.0001(10) 0.0050(8) -0.0019(8)
C1 0.0305(14) 0.0334(15) 0.0282(14) -0.0062(12) -0.0017(10) -0.0045(11)
C15 0.0308(14) 0.0278(14) 0.0337(15) -0.0011(12) -0.0043(10) -0.0017(10)
C2 0.0325(14) 0.0440(18) 0.0302(14) 0.0027(12) -0.0033(10) -0.0080(12)
C22 0.0333(14) 0.0256(14) 0.0404(16) 0.0011(12) 0.0037(11) 0.0043(11)
C23 0.0334(14) 0.0281(14) 0.0403(16) 0.0017(12) 0.0044(11) 0.0051(10)
C16 0.0323(13) 0.0273(15) 0.0412(16) -0.0002(12) -0.0068(11) -0.0008(10)
C9 0.0326(14) 0.0401(17) 0.0380(16) -0.0024(13) -0.0007(11) 0.0000(12)
C24 0.0395(16) 0.0333(16) 0.0437(17) 0.0034(14) 0.0040(11) -0.0014(11)
C21 0.0350(15) 0.0459(19) 0.0471(18) -0.0055(15) 0.0006(12) -0.0056(12)
C10 0.0360(16) 0.056(2) 0.057(2) -0.0125(17) -0.0074(13) -0.0011(14)
C3 0.0493(18) 0.051(2) 0.0452(19) 0.0106(16) -0.0125(13) -0.0072(14)
C18 0.062(2) 0.044(2) 0.064(2) -0.0185(18) -0.0109(16) -0.0018(15)
C7 0.0462(19) 0.072(2) 0.0432(19) 0.0057(17) 0.0027(13) -0.0054(16)
C20 0.0412(17) 0.060(2) 0.067(2) -0.0037(19) -0.0027(15) -0.0176(16)
C17 0.0393(16) 0.0384(17) 0.061(2) -0.0122(16) -0.0028(13) -0.0005(12)
C13 0.057(2) 0.111(4) 0.055(2) -0.025(2) 0.0153(17) 0.000(2)
C25 0.0561(18) 0.0341(17) 0.053(2) 0.0077(15) 0.0114(15) -0.0008(14)
C19 0.053(2) 0.052(2) 0.069(2) -0.0072(19) -0.0123(16) -0.0200(16)
C26 0.0554(19) 0.048(2) 0.060(2) 0.0230(17) 0.0058(16) 0.0101(15)
C28 0.0378(16) 0.0414(18) 0.073(2) 0.0175(17) -0.0060(14) 0.0008(13)
C5 0.082(3) 0.118(4) 0.048(2) 0.039(3) -0.008(2) -0.043(3)
C11 0.065(2) 0.085(3) 0.066(3) -0.039(2) -0.0164(19) 0.002(2)
C12 0.083(3) 0.113(4) 0.051(2) -0.040(2) 0.0040(19) 0.006(2)
C14 0.0366(16) 0.073(2) 0.0449(19) -0.0163(17) 0.0041(13) -0.0071(15)
C27 0.0429(18) 0.064(2) 0.082(3) 0.024(2) -0.0151(16) 0.0058(16)
C6 0.058(2) 0.121(4) 0.050(2) 0.014(2) 0.0116(17) -0.026(2)
C4 0.081(3) 0.070(3) 0.058(2) 0.030(2) -0.026(2) -0.020(2)

loop_
_geom_bond_atom_site_label_1
_geom_bond_atom_site_label_2
_geom_bond_distance
_geom_bond_site_symmetry_2
_geom_bond_publ_flag
O8 C22 1.261(3) . ?
O8 Co2 2.0209(19) 8_665 ?
O4 C8 1.243(3) . ?
O4 Co2 2.1359(18) 8_665 ?
Co1 O7 1.9172(19) . ?
Co1 O6 1.9387(18) . ?
Co1 O2 1.9671(18) . ?
Co1 O3 2.0135(18) . ?
Co2 O5 2.0207(19) . ?
Co2 O8 2.0209(19) 8_565 ?
Co2 O4 2.1359(18) 8_565 ?
Co2 O1 2.1694(18) . ?
Co2 O3 2.2016(17) . ?
Co2 O2 2.2579(17) 8_565 ?
O5 C15 1.247(3) . ?
O6 C15 1.270(3) . ?
O7 C22 1.268(3) . ?
C8 O3 1.297(3) . ?
C8 C9 1.484(4) . ?
O2 C1 1.301(3) . ?
O2 Co2 2.2579(17) 8_665 ?
O1 C1 1.246(3) . ?
C1 C2 1.480(4) . ?
C15 C16 1.493(3) . ?
C2 C3 1.382(4) . ?
C2 C7 1.397(4) . ?
C22 C23 1.488(4) . ?
C23 C28 1.385(4) . ?
C23 C24 1.387(4) . ?
C16 C21 1.385(4) . ?
C16 C17 1.387(4) . ?
C9 C14 1.387(4) . ?
C9 C10 1.389(4) . ?
C24 C25 1.381(4) . ?
C21 C20 1.379(4) . ?
C10 C11 1.376(5) . ?
C3 C4 1.381(5) . ?
C18 C17 1.376(4) . ?
C18 C19 1.377(4) . ?
C7 C6 1.379(5) . ?
C20 C19 1.365(5) . ?
C13 C12 1.368(5) . ?
C13 C14 1.382(5) . ?
C25 C26 1.381(4) . ?
C26 C27 1.372(5) . ?
C28 C27 1.382(4) . ?
C5 C6 1.362(6) . ?
C5 C4 1.377(6) . ?
C11 C12 1.386(5) . ?
